data_7055572
loop_
_publ_author_name
'\'Scianowski, Jacek'
'Pacu\/la, Agata J.'
'Zieli\'nska-B\/lajet, Mariola'
'Wojtczak, Andrzej'

_publ_section_title
;
 New diphenyl diselenides o-substituted by an O(S,Se)-caranyl skeleton --
 synthesis and application in asymmetric reactions
;
_journal_issue 8
_journal_name_full 'New J. Chem.'
_journal_page_first 6697
_journal_paper_doi 10.1039/C6NJ00487C
_journal_volume 40
_journal_year 2016
_chemical_absolute_configuration ad
_chemical_formula_moiety 'C32 H42 O2 Se2'
_chemical_formula_sum 'C32 H42 O2 Se2'
_chemical_formula_weight 616.57
_chemical_name_systematic
;
 ?
;
_space_group_crystal_system monoclinic
_space_group_IT_number 4
_space_group_name_Hall 'P 2yb'
_space_group_name_H-M_alt 'P 1 21 1'
_symmetry_space_group_name_Hall 'P 2yb'
_symmetry_space_group_name_H-M 'P 1 21 1'
_atom_sites_solution_hydrogens density
_atom_sites_solution_primary direct
_atom_sites_solution_secondary difmap
_audit_creation_method SHELXL-2014
_audit_update_record
;
2016-02-12 deposited with the CCDC.
2016-05-18 downloaded from the CCDC.
;
_cell_angle_alpha 90
_cell_angle_beta 102.335(6)
_cell_angle_gamma 90
_cell_formula_units_Z 2
_cell_length_a 10.0882(8)
_cell_length_b 12.8630(10)
_cell_length_c 11.8710(10)
_cell_measurement_reflns_used 14939
_cell_measurement_temperature 293(2)
_cell_measurement_theta_max 31.168
_cell_measurement_theta_min 2.604
_cell_volume 1504.9(2)
_computing_cell_refinement 'Oxford Diffraction CrysAlis'
_computing_data_collection 'Oxford Diffraction CrysAlis'
_computing_data_reduction 'Oxford Diffraction CrysAlis'
_computing_publication_material 'CIFTAB (Sheldrick, 2014)'
_computing_structure_refinement 'SHELXL-2014 (Sheldrick, 2014)'
_computing_structure_solution 'SHELX-97 (Sheldrick, 1997)'
_diffrn_ambient_temperature 293(2)
_diffrn_detector_area_resol_mean 8.2564
_diffrn_measured_fraction_theta_full 0.998
_diffrn_measured_fraction_theta_max 0.942
_diffrn_measurement_device_type 'Oxford Sapphire CCD'
_diffrn_measurement_method \q/2\q
_diffrn_radiation_type MoK\a
_diffrn_radiation_wavelength 0.71073
_diffrn_reflns_av_R_equivalents 0.0740
_diffrn_reflns_av_unetI/netI 0.0977
_diffrn_reflns_Laue_measured_fraction_full 0.998
_diffrn_reflns_Laue_measured_fraction_max 0.942
_diffrn_reflns_limit_h_max 14
_diffrn_reflns_limit_h_min -14
_diffrn_reflns_limit_k_max 18
_diffrn_reflns_limit_k_min -17
_diffrn_reflns_limit_l_max 16
_diffrn_reflns_limit_l_min -14
_diffrn_reflns_number 14937
_diffrn_reflns_point_group_measured_fraction_full 0.961
_diffrn_reflns_point_group_measured_fraction_max 0.877
_diffrn_reflns_theta_full 25.242
_diffrn_reflns_theta_max 31.168
_diffrn_reflns_theta_min 2.883
_diffrn_source 'fine-focus sealed tube'
_exptl_absorpt_coefficient_mu 2.482
_exptl_absorpt_correction_T_max 0.4609
_exptl_absorpt_correction_T_min 0.2026
_exptl_absorpt_correction_type analytical
_exptl_absorpt_process_details 'Oxford Diffraction CrysAlis'
_exptl_crystal_colour yellow
_exptl_crystal_density_diffrn 1.361
_exptl_crystal_description plate
_exptl_crystal_F_000 636
_exptl_crystal_recrystallization_method 'Re-crystallisation from solvent: '
_exptl_crystal_size_max 0.400
_exptl_crystal_size_mid 0.390
_exptl_crystal_size_min 0.160
_refine_diff_density_max 0.966
_refine_diff_density_min -0.414
_refine_diff_density_rms 0.088
_refine_ls_abs_structure_details
;
 Flack x determined using 1513 quotients [(I+)-(I-)]/[(I+)+(I-)]
 (Parsons, Flack and Wagner, Acta Cryst. B69 (2013) 249-259).
;
_refine_ls_abs_structure_Flack -0.045(17)
_refine_ls_extinction_method none
_refine_ls_goodness_of_fit_ref 0.879
_refine_ls_hydrogen_treatment constr
_refine_ls_matrix_type full
_refine_ls_number_parameters 325
_refine_ls_number_reflns 8535
_refine_ls_number_restraints 1
_refine_ls_restrained_S_all 0.879
_refine_ls_R_factor_all 0.0950
_refine_ls_R_factor_gt 0.0587
_refine_ls_shift/su_max 0.000
_refine_ls_shift/su_mean 0.000
_refine_ls_structure_factor_coef Fsqd
_refine_ls_weighting_details 'w=1/[\s^2^(Fo^2^)+(0.0788P)^2^] where P=(Fo^2^+2Fc^2^)/3'
_refine_ls_weighting_scheme calc
_refine_ls_wR_factor_gt 0.1367
_refine_ls_wR_factor_ref 0.1535
_reflns_Friedel_coverage 0.790
_reflns_Friedel_fraction_full 0.921
_reflns_Friedel_fraction_max 0.806
_reflns_number_gt 4564
_reflns_number_total 8535
_reflns_threshold_expression 'I > 2\s(I)'
_cod_data_source_file c6nj00487c2.cif
_cod_data_source_block scz2
_cod_depositor_comments 'Adding full bibliography for 7055572.cif.'
_cod_database_code 7055572
_shelx_space_group_comment
;
The symmetry employed for this shelxl refinement is uniquely defined
by the following loop, which should always be used as a source of
symmetry information in preference to the above space-group names.
They are only intended as comments.
;
_shelx_estimated_absorpt_t_min 0.437
_shelx_estimated_absorpt_t_max 0.692
_shelxl_version_number 2014-3

loop_
_space_group_symop_operation_xyz
'x, y, z'
'-x, y+1/2, -z'

loop_
_atom_site_label
_atom_site_type_symbol
_atom_site_fract_x
_atom_site_fract_y
_atom_site_fract_z
_atom_site_U_iso_or_equiv
_atom_site_adp_type
_atom_site_occupancy
_atom_site_site_symmetry_order
_atom_site_calc_flag
_atom_site_refinement_flags_posn
_atom_site_refinement_flags_adp
C1 C 0.4726(9) 0.1102(7) 0.7676(8) 0.064(2) Uani 1 1 d . .
H1A H 0.4909 0.0704 0.8397 0.076 Uiso 1 1 calc R U
C2 C 0.3477(8) 0.0760(7) 0.6821(7) 0.061(2) Uani 1 1 d . .
H2A H 0.2921 0.1363 0.6555 0.073 Uiso 1 1 calc R U
H2B H 0.2952 0.0296 0.7199 0.073 Uiso 1 1 calc R U
C3 C 0.3821(9) 0.0212(7) 0.5796(7) 0.061(2) Uani 1 1 d . .
H3A H 0.4406 -0.0374 0.6106 0.073 Uiso 1 1 calc R U
C4 C 0.4651(8) 0.0900(7) 0.5180(7) 0.060(2) Uani 1 1 d . .
H4A H 0.4914 0.0496 0.4563 0.072 Uiso 1 1 calc R U
C5 C 0.5940(8) 0.1323(8) 0.5973(8) 0.073(3) Uani 1 1 d . .
H5A H 0.6694 0.0892 0.5868 0.088 Uiso 1 1 calc R U
H5B H 0.6100 0.2015 0.5708 0.088 Uiso 1 1 calc R U
C6 C 0.5982(8) 0.1385(7) 0.7236(8) 0.064(2) Uani 1 1 d . .
H6A H 0.6832 0.1137 0.7723 0.077 Uiso 1 1 calc R U
C7 C 0.5271(9) 0.2189(8) 0.7790(9) 0.072(2) Uani 1 1 d . .
C8 C 0.5959(13) 0.2516(10) 0.9004(10) 0.100(3) Uani 1 1 d . .
H8A H 0.5417 0.3034 0.9275 0.120 Uiso 1 1 calc R U
H8B H 0.6057 0.1923 0.9506 0.120 Uiso 1 1 calc R U
H8C H 0.6838 0.2799 0.8998 0.120 Uiso 1 1 calc R U
C9 C 0.4475(13) 0.3062(9) 0.7063(12) 0.101(3) Uani 1 1 d . .
H9A H 0.4083 0.3509 0.7551 0.121 Uiso 1 1 calc R U
H9B H 0.5077 0.3457 0.6702 0.121 Uiso 1 1 calc R U
H9C H 0.3767 0.2765 0.6482 0.121 Uiso 1 1 calc R U
C10 C 0.2584(10) -0.0252(10) 0.4998(9) 0.089(3) Uani 1 1 d . .
H10A H 0.2857 -0.0590 0.4363 0.106 Uiso 1 1 calc R U
H10B H 0.2166 -0.0749 0.5415 0.106 Uiso 1 1 calc R U
H10C H 0.1948 0.0291 0.4712 0.106 Uiso 1 1 calc R U
O1 O 0.3755(6) 0.1734(5) 0.4660(5) 0.0664(16) Uani 1 1 d . .
C11 C 0.4024(8) 0.2262(6) 0.3740(6) 0.0532(17) Uani 1 1 d . .
C12 C 0.5145(9) 0.2108(8) 0.3255(7) 0.073(3) Uani 1 1 d . .
H12A H 0.5804 0.1626 0.3581 0.088 Uiso 1 1 calc R U
C13 C 0.5290(10) 0.2663(8) 0.2295(7) 0.067(2) Uani 1 1 d . .
H13A H 0.6034 0.2545 0.1966 0.081 Uiso 1 1 calc R U
C14 C 0.4327(9) 0.3396(6) 0.1821(7) 0.062(2) Uani 1 1 d . .
H14A H 0.4430 0.3777 0.1180 0.074 Uiso 1 1 calc R U
C15 C 0.3210(8) 0.3562(6) 0.2304(6) 0.0549(18) Uani 1 1 d . .
H15A H 0.2556 0.4048 0.1981 0.066 Uiso 1 1 calc R U
C16 C 0.3072(7) 0.3006(5) 0.3262(6) 0.0472(15) Uani 1 1 d . .
Se1 Se 0.15425(8) 0.31451(6) 0.39974(6) 0.0570(2) Uani 1 1 d . .
Se2 Se -0.00391(8) 0.40123(6) 0.26095(7) 0.0548(2) Uani 1 1 d . .
C16' C 0.0222(7) 0.5453(5) 0.3056(7) 0.0453(16) Uani 1 1 d . .
C15' C 0.0636(8) 0.5785(7) 0.4160(7) 0.0552(18) Uani 1 1 d . .
H15' H 0.0855 0.5304 0.4756 0.066 Uiso 1 1 calc R U
C14' C 0.0734(9) 0.6854(8) 0.4408(9) 0.072(3) Uani 1 1 d . .
H14' H 0.1056 0.7087 0.5158 0.087 Uiso 1 1 calc R U
C13' C 0.0350(9) 0.7537(7) 0.3530(9) 0.073(3) Uani 1 1 d . .
H13' H 0.0377 0.8244 0.3697 0.088 Uiso 1 1 calc R U
C12' C -0.0074(9) 0.7229(7) 0.2411(8) 0.070(2) Uani 1 1 d . .
H12' H -0.0279 0.7722 0.1826 0.084 Uiso 1 1 calc R U
C11' C -0.0200(8) 0.6173(6) 0.2147(7) 0.0518(17) Uani 1 1 d . .
O2 O -0.0701(6) 0.5764(4) 0.1086(4) 0.0595(14) Uani 1 1 d . .
C1' C -0.0361(9) 0.5440(7) -0.1876(8) 0.065(2) Uani 1 1 d . .
H1A' H -0.0627 0.5443 -0.2720 0.078 Uiso 1 1 calc R U
C2' C -0.1390(9) 0.4991(8) -0.1290(8) 0.069(2) Uani 1 1 d . .
H2A' H -0.0947 0.4527 -0.0681 0.083 Uiso 1 1 calc R U
H2B' H -0.2038 0.4587 -0.1840 0.083 Uiso 1 1 calc R U
C3' C -0.2145(9) 0.5844(7) -0.0774(8) 0.065(2) Uani 1 1 d . .
H3A' H -0.2514 0.6331 -0.1398 0.078 Uiso 1 1 calc R U
C4' C -0.1141(9) 0.6447(6) 0.0126(7) 0.062(2) Uani 1 1 d . .
H4A' H -0.1624 0.7031 0.0385 0.074 Uiso 1 1 calc R U
C5' C 0.0079(10) 0.6890(6) -0.0319(8) 0.071(2) Uani 1 1 d . .
H5A' H -0.0089 0.7623 -0.0481 0.085 Uiso 1 1 calc R U
H5B' H 0.0876 0.6841 0.0302 0.085 Uiso 1 1 calc R U
C6' C 0.0413(10) 0.6403(7) -0.1358(8) 0.068(2) Uani 1 1 d . .
H6A' H 0.0555 0.6909 -0.1938 0.081 Uiso 1 1 calc R U
C7' C 0.1170(9) 0.5401(7) -0.1397(8) 0.061(2) Uani 1 1 d . .
C8' C 0.2066(12) 0.5316(10) -0.2237(10) 0.097(3) Uani 1 1 d . .
H8D H 0.2485 0.4642 -0.2173 0.116 Uiso 1 1 calc R U
H8E H 0.1537 0.5408 -0.3005 0.116 Uiso 1 1 calc R U
H8F H 0.2755 0.5842 -0.2077 0.116 Uiso 1 1 calc R U
C9' C 0.1683(10) 0.4815(7) -0.0284(8) 0.074(3) Uani 1 1 d . .
H9D H 0.1059 0.4903 0.0216 0.088 Uiso 1 1 calc R U
H9E H 0.1759 0.4089 -0.0449 0.088 Uiso 1 1 calc R U
H9F H 0.2557 0.5080 0.0088 0.088 Uiso 1 1 calc R U
C10' C -0.3330(10) 0.5447(9) -0.0298(10) 0.087(3) Uani 1 1 d . .
H10D H -0.3942 0.5071 -0.0889 0.104 Uiso 1 1 calc R U
H10E H -0.3001 0.4994 0.0343 0.104 Uiso 1 1 calc R U
H10F H -0.3798 0.6024 -0.0048 0.104 Uiso 1 1 calc R U

loop_
_atom_site_aniso_label
_atom_site_aniso_U_11
_atom_site_aniso_U_22
_atom_site_aniso_U_33
_atom_site_aniso_U_23
_atom_site_aniso_U_13
_atom_site_aniso_U_12
C1 0.063(5) 0.060(5) 0.066(5) 0.001(4) 0.011(4) -0.005(4)
C2 0.049(4) 0.068(5) 0.068(5) 0.011(4) 0.016(4) 0.001(4)
C3 0.063(5) 0.055(5) 0.061(5) 0.009(4) 0.007(4) 0.010(4)
C4 0.058(5) 0.067(5) 0.056(5) 0.016(4) 0.014(4) 0.020(4)
C5 0.045(4) 0.086(7) 0.091(7) 0.022(5) 0.023(4) 0.009(4)
C6 0.045(4) 0.063(5) 0.082(6) 0.008(4) 0.008(4) 0.009(4)
C7 0.068(5) 0.056(5) 0.087(6) -0.002(4) 0.010(5) -0.001(4)
C8 0.108(8) 0.074(7) 0.113(9) -0.007(6) 0.010(7) -0.004(6)
C9 0.115(8) 0.059(6) 0.135(9) 0.011(6) 0.038(8) 0.014(7)
C10 0.081(7) 0.107(8) 0.073(6) 0.004(6) 0.005(5) -0.009(7)
O1 0.062(3) 0.076(4) 0.066(3) 0.029(3) 0.024(3) 0.034(3)
C11 0.057(4) 0.057(4) 0.048(4) 0.007(3) 0.017(3) 0.009(4)
C12 0.068(5) 0.090(7) 0.066(5) 0.017(5) 0.025(4) 0.031(5)
C13 0.073(6) 0.077(6) 0.060(5) 0.007(4) 0.032(4) 0.010(5)
C14 0.075(5) 0.062(6) 0.054(4) 0.005(4) 0.026(4) -0.003(4)
C15 0.062(5) 0.048(4) 0.053(4) 0.007(3) 0.009(4) 0.006(3)
C16 0.050(4) 0.045(4) 0.044(3) -0.002(3) 0.006(3) 0.005(3)
Se1 0.0572(4) 0.0589(4) 0.0562(4) 0.0109(4) 0.0153(3) 0.0107(4)
Se2 0.0524(4) 0.0420(3) 0.0647(5) -0.0037(3) 0.0009(3) 0.0026(3)
C16' 0.035(3) 0.039(4) 0.062(4) -0.005(3) 0.010(3) 0.004(3)
C15' 0.047(4) 0.062(5) 0.057(4) -0.009(3) 0.012(3) 0.000(4)
C14' 0.052(5) 0.077(6) 0.085(6) -0.035(5) 0.011(4) 0.003(4)
C13' 0.064(5) 0.056(5) 0.100(7) -0.026(5) 0.017(5) 0.002(4)
C12' 0.078(6) 0.042(4) 0.089(7) -0.007(4) 0.015(5) -0.001(4)
C11' 0.051(4) 0.042(4) 0.063(5) 0.001(3) 0.013(4) 0.005(3)
O2 0.080(4) 0.039(3) 0.054(3) -0.002(2) 0.003(3) 0.001(3)
C1' 0.072(5) 0.064(5) 0.055(5) 0.007(4) 0.003(4) 0.006(4)
C2' 0.069(5) 0.072(6) 0.059(5) -0.007(4) -0.003(4) 0.002(5)
C3' 0.068(5) 0.056(5) 0.068(5) 0.009(4) 0.004(4) 0.012(4)
C4' 0.077(6) 0.040(4) 0.065(5) 0.008(4) 0.010(4) 0.017(4)
C5' 0.086(6) 0.047(4) 0.081(6) 0.003(4) 0.020(5) -0.003(4)
C6' 0.083(6) 0.045(4) 0.075(5) 0.019(4) 0.015(5) 0.005(4)
C7' 0.072(5) 0.050(5) 0.062(5) 0.009(4) 0.017(4) 0.005(4)
C8' 0.095(7) 0.096(8) 0.105(8) 0.007(6) 0.033(6) 0.001(6)
C9' 0.075(6) 0.047(5) 0.088(7) 0.009(4) -0.007(5) 0.007(4)
C10' 0.072(6) 0.088(7) 0.105(8) -0.006(6) 0.027(6) 0.009(6)

loop_
_atom_type_symbol
_atom_type_description
_atom_type_scat_dispersion_real
_atom_type_scat_dispersion_imag
_atom_type_scat_source
C C 0.0033 0.0016 'International Tables Vol C Tables 4.2.6.8 and 6.1.1.4'
H H 0.0000 0.0000 'International Tables Vol C Tables 4.2.6.8 and 6.1.1.4'
O O 0.0106 0.0060 'International Tables Vol C Tables 4.2.6.8 and 6.1.1.4'
Se Se -0.0929 2.2259 'International Tables Vol C Tables 4.2.6.8 and 6.1.1.4'

loop_
_geom_angle_atom_site_label_1
_geom_angle_atom_site_label_2
_geom_angle_atom_site_label_3
_geom_angle
C7 C1 C2 124.9(8)
C7 C1 C6 59.2(6)
C2 C1 C6 118.6(7)
C7 C1 H1A 114.3
C2 C1 H1A 114.3
C6 C1 H1A 114.3
C1 C2 C3 112.2(7)
C1 C2 H2A 109.2
C3 C2 H2A 109.2
C1 C2 H2B 109.2
C3 C2 H2B 109.2
H2A C2 H2B 107.9
C2 C3 C4 111.3(7)
C2 C3 C10 112.7(8)
C4 C3 C10 113.2(7)
C2 C3 H3A 106.3
C4 C3 H3A 106.3
C10 C3 H3A 106.3
O1 C4 C3 106.2(6)
O1 C4 C5 111.6(7)
C3 C4 C5 113.3(7)
O1 C4 H4A 108.5
C3 C4 H4A 108.5
C5 C4 H4A 108.5
C6 C5 C4 118.3(7)
C6 C5 H5A 107.7
C4 C5 H5A 107.7
C6 C5 H5B 107.7
C4 C5 H5B 107.7
H5A C5 H5B 107.1
C7 C6 C5 124.7(8)
C7 C6 C1 59.8(6)
C5 C6 C1 119.2(7)
C7 C6 H6A 114.1
C5 C6 H6A 114.1
C1 C6 H6A 114.1
C6 C7 C1 61.0(6)
C6 C7 C8 116.5(9)
C1 C7 C8 115.4(9)
C6 C7 C9 120.2(9)
C1 C7 C9 119.6(9)
C8 C7 C9 114.1(9)
C7 C8 H8A 109.5
C7 C8 H8B 109.5
H8A C8 H8B 109.5
C7 C8 H8C 109.5
H8A C8 H8C 109.5
H8B C8 H8C 109.5
C7 C9 H9A 109.5
C7 C9 H9B 109.5
H9A C9 H9B 109.5
C7 C9 H9C 109.5
H9A C9 H9C 109.5
H9B C9 H9C 109.5
C3 C10 H10A 109.5
C3 C10 H10B 109.5
H10A C10 H10B 109.5
C3 C10 H10C 109.5
H10A C10 H10C 109.5
H10B C10 H10C 109.5
C11 O1 C4 119.7(6)
O1 C11 C12 125.5(7)
O1 C11 C16 115.6(6)
C12 C11 C16 118.9(7)
C13 C12 C11 120.5(8)
C13 C12 H12A 119.7
C11 C12 H12A 119.7
C12 C13 C14 120.0(8)
C12 C13 H13A 120.0
C14 C13 H13A 120.0
C13 C14 C15 119.9(7)
C13 C14 H14A 120.0
C15 C14 H14A 120.0
C16 C15 C14 119.8(7)
C16 C15 H15A 120.1
C14 C15 H15A 120.1
C15 C16 C11 120.8(7)
C15 C16 Se1 123.8(5)
C11 C16 Se1 115.4(5)
C16 Se1 Se2 102.6(2)
C16' Se2 Se1 103.5(2)
C15' C16' C11' 120.6(7)
C15' C16' Se2 124.3(6)
C11' C16' Se2 114.7(5)
C16' C15' C14' 120.2(9)
C16' C15' H15' 119.9
C14' C15' H15' 119.9
C13' C14' C15' 118.6(9)
C13' C14' H14' 120.7
C15' C14' H14' 120.7
C14' C13' C12' 122.6(9)
C14' C13' H13' 118.7
C12' C13' H13' 118.7
C13' C12' C11' 119.8(9)
C13' C12' H12' 120.1
C11' C12' H12' 120.1
O2 C11' C12' 125.7(7)
O2 C11' C16' 116.4(7)
C12' C11' C16' 117.9(8)
C11' O2 C4' 119.4(6)
C2' C1' C6' 118.5(8)
C2' C1' C7' 124.4(7)
C6' C1' C7' 59.1(6)
C2' C1' H1A' 114.5
C6' C1' H1A' 114.5
C7' C1' H1A' 114.5
C1' C2' C3' 111.4(8)
C1' C2' H2A' 109.3
C3' C2' H2A' 109.3
C1' C2' H2B' 109.3
C3' C2' H2B' 109.3
H2A' C2' H2B' 108.0
C10' C3' C4' 111.7(8)
C10' C3' C2' 113.9(8)
C4' C3' C2' 109.4(7)
C10' C3' H3A' 107.1
C4' C3' H3A' 107.1
C2' C3' H3A' 107.1
O2 C4' C3' 107.1(7)
O2 C4' C5' 111.3(7)
C3' C4' C5' 114.0(7)
O2 C4' H4A' 108.1
C3' C4' H4A' 108.1
C5' C4' H4A' 108.1
C6' C5' C4' 117.8(8)
C6' C5' H5A' 107.9
C4' C5' H5A' 107.9
C6' C5' H5B' 107.9
C4' C5' H5B' 107.9
H5A' C5' H5B' 107.2
C5' C6' C7' 126.4(7)
C5' C6' C1' 119.4(8)
C7' C6' C1' 60.7(6)
C5' C6' H6A' 113.3
C7' C6' H6A' 113.3
C1' C6' H6A' 113.3
C8' C7' C6' 118.0(8)
C8' C7' C9' 113.9(9)
C6' C7' C9' 118.8(8)
C8' C7' C1' 117.6(9)
C6' C7' C1' 60.3(6)
C9' C7' C1' 118.1(8)
C7' C8' H8D 109.5
C7' C8' H8E 109.5
H8D C8' H8E 109.5
C7' C8' H8F 109.5
H8D C8' H8F 109.5
H8E C8' H8F 109.5
C7' C9' H9D 109.5
C7' C9' H9E 109.5
H9D C9' H9E 109.5
C7' C9' H9F 109.5
H9D C9' H9F 109.5
H9E C9' H9F 109.5
C3' C10' H10D 109.5
C3' C10' H10E 109.5
H10D C10' H10E 109.5
C3' C10' H10F 109.5
H10D C10' H10F 109.5
H10E C10' H10F 109.5

loop_
_geom_bond_atom_site_label_1
_geom_bond_atom_site_label_2
_geom_bond_distance
C1 C7 1.498(13)
C1 C2 1.505(12)
C1 C6 1.515(12)
C1 H1A 0.9800
C2 C3 1.509(12)
C2 H2A 0.9700
C2 H2B 0.9700
C3 C4 1.511(12)
C3 C10 1.518(13)
C3 H3A 0.9800
C4 O1 1.453(9)
C4 C5 1.533(13)
C4 H4A 0.9800
C5 C6 1.493(12)
C5 H5A 0.9700
C5 H5B 0.9700
C6 C7 1.488(13)
C6 H6A 0.9800
C7 C8 1.519(15)
C7 C9 1.534(16)
C8 H8A 0.9600
C8 H8B 0.9600
C8 H8C 0.9600
C9 H9A 0.9600
C9 H9B 0.9600
C9 H9C 0.9600
C10 H10A 0.9600
C10 H10B 0.9600
C10 H10C 0.9600
O1 C11 1.362(9)
C11 C12 1.388(11)
C11 C16 1.389(10)
C12 C13 1.379(12)
C12 H12A 0.9300
C13 C14 1.384(12)
C13 H13A 0.9300
C14 C15 1.386(11)
C14 H14A 0.9300
C15 C16 1.376(10)
C15 H15A 0.9300
C16 Se1 1.936(7)
Se1 Se2 2.3198(10)
Se2 C16' 1.930(7)
C16' C15' 1.357(11)
C16' C11' 1.417(11)
C15' C14' 1.405(13)
C15' H15' 0.9300
C14' C13' 1.355(14)
C14' H14' 0.9300
C13' C12' 1.365(12)
C13' H13' 0.9300
C12' C11' 1.394(12)
C12' H12' 0.9300
C11' O2 1.358(9)
O2 C4' 1.432(9)
C1' C2' 1.485(13)
C1' C6' 1.522(13)
C1' C7' 1.528(13)
C1' H1A' 0.9800
C2' C3' 1.536(12)
C2' H2A' 0.9700
C2' H2B' 0.9700
C3' C10' 1.516(13)
C3' C4' 1.519(13)
C3' H3A' 0.9800
C4' C5' 1.548(13)
C4' H4A' 0.9800
C5' C6' 1.484(13)
C5' H5A' 0.9700
C5' H5B' 0.9700
C6' C7' 1.503(12)
C6' H6A' 0.9800
C7' C8' 1.486(14)
C7' C9' 1.514(12)
C8' H8D 0.9600
C8' H8E 0.9600
C8' H8F 0.9600
C9' H9D 0.9600
C9' H9E 0.9600
C9' H9F 0.9600
C10' H10D 0.9600
C10' H10E 0.9600
C10' H10F 0.9600

loop_
_geom_torsion_atom_site_label_1
_geom_torsion_atom_site_label_2
_geom_torsion_atom_site_label_3
_geom_torsion_atom_site_label_4
_geom_torsion
C7 C1 C2 C3 101.4(11)
C6 C1 C2 C3 30.7(11)
C1 C2 C3 C4 -58.4(9)
C1 C2 C3 C10 173.1(8)
C2 C3 C4 O1 -68.1(8)
C10 C3 C4 O1 60.2(10)
C2 C3 C4 C5 54.8(9)
C10 C3 C4 C5 -177.0(8)
O1 C4 C5 C6 96.5(9)
C3 C4 C5 C6 -23.3(11)
C4 C5 C6 C7 -75.8(12)
C4 C5 C6 C1 -4.1(13)
C2 C1 C6 C7 115.7(9)
C7 C1 C6 C5 -115.4(9)
C2 C1 C6 C5 0.3(12)
C5 C6 C7 C1 106.5(10)
C5 C6 C7 C8 -147.8(10)
C1 C6 C7 C8 105.8(10)
C5 C6 C7 C9 -2.8(15)
C1 C6 C7 C9 -109.3(11)
C2 C1 C7 C6 -105.3(10)
C2 C1 C7 C8 147.1(9)
C6 C1 C7 C8 -107.6(10)
C2 C1 C7 C9 5.0(15)
C6 C1 C7 C9 110.3(10)
C3 C4 O1 C11 -157.1(7)
C5 C4 O1 C11 79.0(9)
C4 O1 C11 C12 -3.0(12)
C4 O1 C11 C16 176.6(7)
O1 C11 C12 C13 177.7(9)
C16 C11 C12 C13 -1.9(14)
C11 C12 C13 C14 1.4(15)
C12 C13 C14 C15 -0.8(14)
C13 C14 C15 C16 0.9(12)
C14 C15 C16 C11 -1.5(11)
C14 C15 C16 Se1 -178.7(6)
O1 C11 C16 C15 -177.7(7)
C12 C11 C16 C15 2.0(12)
O1 C11 C16 Se1 -0.2(9)
C12 C11 C16 Se1 179.4(7)
C11' C16' C15' C14' -4.2(11)
Se2 C16' C15' C14' -176.9(6)
C16' C15' C14' C13' 3.0(13)
C15' C14' C13' C12' -2.8(14)
C14' C13' C12' C11' 3.8(14)
C13' C12' C11' O2 175.0(8)
C13' C12' C11' C16' -4.8(12)
C15' C16' C11' O2 -174.8(6)
Se2 C16' C11' O2 -1.4(9)
C15' C16' C11' C12' 5.0(11)
Se2 C16' C11' C12' 178.4(6)
C12' C11' O2 C4' 0.5(12)
C16' C11' O2 C4' -179.7(7)
C6' C1' C2' C3' 36.1(10)
C7' C1' C2' C3' 106.4(10)
C1' C2' C3' C10' 172.6(8)
C1' C2' C3' C4' -61.6(9)
C11' O2 C4' C3' -156.9(7)
C11' O2 C4' C5' 77.9(9)
C10' C3' C4' O2 57.5(9)
C2' C3' C4' O2 -69.6(9)
C10' C3' C4' C5' -179.0(8)
C2' C3' C4' C5' 54.0(9)
O2 C4' C5' C6' 100.2(9)
C3' C4' C5' C6' -21.0(11)
C4' C5' C6' C7' -79.1(12)
C4' C5' C6' C1' -5.5(12)
C2' C1' C6' C5' -2.6(12)
C7' C1' C6' C5' -117.7(9)
C2' C1' C6' C7' 115.2(9)
C5' C6' C7' C8' -145.9(10)
C1' C6' C7' C8' 107.5(10)
C5' C6' C7' C9' -1.2(14)
C1' C6' C7' C9' -107.7(9)
C5' C6' C7' C1' 106.6(10)
C2' C1' C7' C8' 146.6(9)
C6' C1' C7' C8' -108.2(9)
C2' C1' C7' C6' -105.3(10)
C2' C1' C7' C9' 3.6(13)
C6' C1' C7' C9' 108.9(9)
